data_4346199
loop_
_publ_author_name
'Kulkarni, Naveen V.'
'Das, Animesh'
'Jayaratna, Naleen B.'
'Yousufuddin, Muhammed'
'Dias, H. V. Rasika'

_publ_section_title
;
 Zinc-Mediated Carbene Insertion to C-Cl Bonds of Chloromethanes and
 Isolable Zinc(II) Isocyanide Adducts.
;
_journal_issue 11
_journal_name_full 'Inorganic chemistry'
_journal_page_first 5151
_journal_page_last 5153
_journal_paper_doi 10.1021/acs.inorgchem.5b00929
_journal_volume 54
_journal_year 2015
_chemical_formula_moiety 'C25 H22 B F18 N8 Zn, C32 H12 B F24'
_chemical_formula_sum 'C57 H34 B2 F42 N8 Zn'
_chemical_formula_weight 1715.91
_space_group_crystal_system monoclinic
_space_group_IT_number 14
_space_group_name_Hall '-P 2ybc'
_space_group_name_H-M_alt 'P 1 21/c 1'
_atom_sites_solution_hydrogens mixed
_atom_sites_solution_primary direct
_audit_creation_date 2015-03-23
_audit_creation_method
;
Olex2 1.2
(compiled 2015.01.26 svn.r3150 for OlexSys, GUI svn.r4998)
;
_cell_angle_alpha 90
_cell_angle_beta 109.6780(17)
_cell_angle_gamma 90
_cell_formula_units_Z 4
_cell_length_a 17.9929(15)
_cell_length_b 17.0158(14)
_cell_length_c 23.900(2)
_cell_measurement_reflns_used 9216
_cell_measurement_temperature 130(2)
_cell_measurement_theta_max 37.33
_cell_measurement_theta_min 2.95
_cell_volume 6890.0(10)
_computing_cell_refinement 'SAINT v8.34A (Bruker, 2013)'
_computing_data_reduction 'SAINT v8.34A (Bruker, 2013)'
_computing_molecular_graphics 'Olex2 (Dolomanov et al., 2009)'
_computing_publication_material 'Olex2 (Dolomanov et al., 2009)'
_computing_structure_refinement 'ShelXL (Sheldrick, 2008)'
_computing_structure_solution 'XS (Sheldrick, 2008)'
_diffrn_ambient_temperature 130.01
_diffrn_measured_fraction_theta_full 0.998
_diffrn_measured_fraction_theta_max 0.998
_diffrn_measurement_device_type 'Bruker D8 Quest'
_diffrn_measurement_method '\f and \w scans'
_diffrn_radiation_type MoK\a
_diffrn_radiation_wavelength 0.71073
_diffrn_reflns_av_R_equivalents 0.1155
_diffrn_reflns_av_unetI/netI 0.0809
_diffrn_reflns_Laue_measured_fraction_full 0.998
_diffrn_reflns_Laue_measured_fraction_max 0.998
_diffrn_reflns_limit_h_max 21
_diffrn_reflns_limit_h_min -21
_diffrn_reflns_limit_k_max 20
_diffrn_reflns_limit_k_min -20
_diffrn_reflns_limit_l_max 28
_diffrn_reflns_limit_l_min -28
_diffrn_reflns_number 62349
_diffrn_reflns_point_group_measured_fraction_full 0.998
_diffrn_reflns_point_group_measured_fraction_max 0.998
_diffrn_reflns_theta_full 25.027
_diffrn_reflns_theta_max 25.027
_diffrn_reflns_theta_min 2.750
_diffrn_standards_number 0
_exptl_absorpt_coefficient_mu 0.515
_exptl_absorpt_correction_T_max 1.0000
_exptl_absorpt_correction_T_min 0.8182
_exptl_absorpt_correction_type numerical
_exptl_absorpt_process_details
;
SADABS-2014/2 (Bruker,2014/2) was used for absorption correction.
wR2(int) was 0.0916 before and 0.0623 after correction.
The Ratio of minimum to maximum transmission is 0.8182.
The \l/2 correction factor is 0.00150.
;
_exptl_crystal_colour prism
_exptl_crystal_density_diffrn 1.654
_exptl_crystal_description clear
_exptl_crystal_F_000 3400
_exptl_crystal_size_max 0.277
_exptl_crystal_size_mid 0.177
_exptl_crystal_size_min 0.048
_refine_diff_density_max 1.222
_refine_diff_density_min -0.805
_refine_diff_density_rms 0.102
_refine_ls_extinction_method none
_refine_ls_goodness_of_fit_ref 1.026
_refine_ls_hydrogen_treatment mixed
_refine_ls_matrix_type full
_refine_ls_number_parameters 1029
_refine_ls_number_reflns 12162
_refine_ls_number_restraints 72
_refine_ls_restrained_S_all 1.076
_refine_ls_R_factor_all 0.1435
_refine_ls_R_factor_gt 0.0771
_refine_ls_shift/su_max 0.001
_refine_ls_shift/su_mean 0.000
_refine_ls_structure_factor_coef Fsqd
_refine_ls_weighting_details 'w=1/[\s^2^(Fo^2^)+(0.1432P)^2^+5.0957P] where P=(Fo^2^+2Fc^2^)/3'
_refine_ls_weighting_scheme calc
_refine_ls_wR_factor_gt 0.2019
_refine_ls_wR_factor_ref 0.2509
_reflns_Friedel_coverage 0.000
_reflns_number_gt 6799
_reflns_number_total 12162
_reflns_threshold_expression 'I > 2\s(I)'
_cod_data_source_file ic5b00929_si_002.cif
_cod_data_source_block rad123_0m_a
_cod_database_code 4346199
_shelx_space_group_comment
;
The symmetry employed for this shelxl refinement is uniquely defined
by the following loop, which should always be used as a source of
symmetry information in preference to the above space-group names.
They are only intended as comments.
;
_shelx_estimated_absorpt_t_max 0.976
_shelx_estimated_absorpt_t_min 0.871
_olex2_refinement_description
;
1. Fixed Uiso
 At 1.2 times of:
  All C(H) groups
 At 1.5 times of:
  All C(H,H,H) groups
2. Uiso/Uaniso restraints and constraints
Uanis(F23) \\sim Ueq, Uanis(F40) \\sim Ueq, Uanis(F41) \\sim Ueq, Uanis(F42)
\\sim Ueq, Uanis(F40A) \\sim Ueq, Uanis(F41A) \\sim Ueq, Uanis(F42A) \\sim Ueq,
Uanis(C24) \\sim Ueq, Uanis(C25) \\sim Ueq: with sigma of 0.005 and sigma for
terminal atoms of 0.01
Uanis(F31) \\sim Ueq, Uanis(F38) \\sim Ueq: with sigma of 0.003 and sigma for
terminal atoms of 0.006
Uanis(F28) \\sim Ueq: with sigma of 0.001 and sigma for terminal atoms of 0.002
3. Others
 Sof(F40A)=Sof(F41A)=Sof(F42A)=1-FVAR(1)
 Sof(F40)=Sof(F41)=Sof(F42)=FVAR(1)
4.a Aromatic/amide H refined with riding coordinates:
 C2(H2), C7(H7), C12(H12), C27(H27), C29(H29), C31(H31), C35(H35), C37(H37),
 C39(H39), C43(H43), C45(H45), C47(H47), C51(H51), C53(H53), C55(H55)
4.b Idealised Me refined as rotating group:
 C18(H18A,H18B,H18C), C19(H19A,H19B,H19C), C20(H20A,H20B,H20C), C23(H23A,H23B,
 H23C), C24(H24A,H24B,H24C), C25(H25A,H25B,H25C)
;
_shelx_shelxl_version_number 2014/7
_olex2_submission_special_instructions 'No special instructions were received'

loop_
_space_group_symop_operation_xyz
'x, y, z'
'-x, y+1/2, -z+1/2'
'-x, -y, -z'
'x, -y-1/2, z-1/2'

loop_
_atom_site_label
_atom_site_type_symbol
_atom_site_fract_x
_atom_site_fract_y
_atom_site_fract_z
_atom_site_U_iso_or_equiv
_atom_site_adp_type
_atom_site_occupancy
_atom_site_site_symmetry_order
_atom_site_calc_flag
_atom_site_refinement_flags_posn
_atom_site_refinement_flags_adp
_atom_site_refinement_flags_occupancy
_atom_site_disorder_assembly
_atom_site_disorder_group
Zn Zn 0.19697(4) 0.36544(4) 0.91750(3) 0.0387(2) Uani 1 1 d . . . . .
F1 F 0.0571(3) 0.6932(2) 0.9191(2) 0.0658(12) Uani 1 1 d . . . . .
F2 F 0.1820(3) 0.7030(2) 0.9642(2) 0.0664(12) Uani 1 1 d . . . . .
F3 F 0.1024(3) 0.7127(3) 1.0132(2) 0.0800(14) Uani 1 1 d . . . . .
F4 F 0.1989(3) 0.3775(3) 1.08848(19) 0.0774(14) Uani 1 1 d . . . . .
F5 F 0.0927(3) 0.4248(3) 1.0991(2) 0.0917(16) Uani 1 1 d . . . . .
F6 F 0.0852(3) 0.3435(3) 1.02894(19) 0.0690(12) Uani 1 1 d . . . . .
F7 F 0.2600(3) 0.7001(2) 0.8792(2) 0.0740(13) Uani 1 1 d . . . . .
F8 F 0.2190(3) 0.6409(2) 0.7957(2) 0.0676(12) Uani 1 1 d . . . . .
F9 F 0.3415(3) 0.6675(3) 0.8358(2) 0.0806(14) Uani 1 1 d . . . . .
F10 F 0.4247(2) 0.3513(2) 0.91326(18) 0.0593(11) Uani 1 1 d . . . . .
F11 F 0.4667(2) 0.4199(3) 0.99233(18) 0.0637(11) Uani 1 1 d . . . . .
F12 F 0.3684(2) 0.3425(2) 0.97913(17) 0.0573(10) Uani 1 1 d . . . . .
F13 F 0.0519(3) 0.6158(2) 0.75276(18) 0.0602(11) Uani 1 1 d . . . . .
F14 F -0.0186(2) 0.6203(2) 0.80977(17) 0.0560(10) Uani 1 1 d . . . . .
F15 F -0.0661(3) 0.5699(2) 0.72234(18) 0.0650(11) Uani 1 1 d . . . . .
F16 F -0.0402(3) 0.2633(2) 0.7901(3) 0.0884(16) Uani 1 1 d . . . . .
F17 F 0.0646(3) 0.2537(2) 0.7663(2) 0.0698(12) Uani 1 1 d . . . . .
F18 F 0.0734(3) 0.2508(2) 0.8572(2) 0.0744(13) Uani 1 1 d . . . . .
F19 F 0.2190(4) 0.8407(3) 0.7560(2) 0.0967(19) Uani 1 1 d . . . . .
F20 F 0.1378(3) 0.8876(3) 0.6776(3) 0.0934(16) Uani 1 1 d . . . . .
F21 F 0.2343(3) 0.9562(3) 0.7293(2) 0.0914(17) Uani 1 1 d . . . . .
F22 F 0.4346(3) 0.9458(3) 0.59496(19) 0.0656(12) Uani 1 1 d . . . . .
F23 F 0.3531(4) 0.8996(3) 0.51635(18) 0.0879(16) Uani 1 1 d . U . . .
F24 F 0.3226(3) 0.9979(2) 0.5585(2) 0.0746(13) Uani 1 1 d . . . . .
F25 F 0.2773(3) 0.3904(3) 0.7364(2) 0.0807(15) Uani 1 1 d . . . . .
F26 F 0.2038(4) 0.4446(3) 0.77756(18) 0.0848(16) Uani 1 1 d . . . . .
F27 F 0.1553(3) 0.3675(3) 0.7064(2) 0.1005(19) Uani 1 1 d . . . . .
F28 F 0.0043(4) 0.5776(4) 0.5268(3) 0.1096(18) Uani 1 1 d . U . . .
F29 F 0.0170(3) 0.6826(3) 0.5731(2) 0.0823(15) Uani 1 1 d . . . . .
F30 F -0.0291(2) 0.5879(3) 0.6053(2) 0.0839(15) Uani 1 1 d . . . . .
F31 F 0.5236(3) 0.7275(3) 0.8359(2) 0.0954(17) Uani 1 1 d . U . . .
F32 F 0.5204(3) 0.6213(3) 0.87885(18) 0.0769(14) Uani 1 1 d . . . . .
F33 F 0.6203(2) 0.6459(3) 0.85574(19) 0.0711(13) Uani 1 1 d . . . . .
F34 F 0.5964(3) 0.4288(3) 0.6958(3) 0.0980(18) Uani 1 1 d . . . . .
F35 F 0.4784(3) 0.3882(2) 0.65732(18) 0.0637(12) Uani 1 1 d . . . . .
F36 F 0.5403(3) 0.3779(2) 0.7509(2) 0.0856(16) Uani 1 1 d . . . . .
F37 F 0.4888(5) 0.5692(5) 0.4535(4) 0.150(3) Uani 1 1 d . . . . .
F38 F 0.5304(5) 0.6464(6) 0.5243(4) 0.166(3) Uani 1 1 d . U . . .
F39 F 0.4685(4) 0.6885(4) 0.4389(4) 0.140(3) Uani 1 1 d . . . . .
N1 N 0.1400(3) 0.5346(3) 0.9459(2) 0.0393(12) Uani 1 1 d . . . . .
N2 N 0.1433(3) 0.4612(3) 0.9702(2) 0.0385(12) Uani 1 1 d . . . . .
N3 N 0.2371(3) 0.5236(3) 0.8915(2) 0.0361(12) Uani 1 1 d . . . . .
N4 N 0.2713(3) 0.4551(3) 0.9179(2) 0.0335(11) Uani 1 1 d . . . . .
N5 N 0.0932(3) 0.4839(3) 0.8409(2) 0.0333(11) Uani 1 1 d . . . . .
N6 N 0.1020(3) 0.4058(2) 0.8508(2) 0.0314(11) Uani 1 1 d . . . . .
N7 N 0.2665(3) 0.2399(3) 0.8387(2) 0.0383(12) Uani 1 1 d . . . . .
N8 N 0.2235(3) 0.2253(3) 1.0086(2) 0.0507(15) Uani 1 1 d . . . . .
C1 C 0.1213(4) 0.5882(4) 0.9807(3) 0.0441(16) Uani 1 1 d . . . . .
C2 C 0.1119(4) 0.5500(4) 1.0282(3) 0.0503(18) Uani 1 1 d . . . . .
H2 H 0.0982 0.5722 1.0599 0.060 Uiso 1 1 calc R . . . .
C3 C 0.1270(4) 0.4719(4) 1.0198(3) 0.0443(16) Uani 1 1 d . . . . .
C4 C 0.1155(5) 0.6740(4) 0.9688(3) 0.0564(19) Uani 1 1 d . . . . .
C5 C 0.1266(5) 0.4047(5) 1.0589(3) 0.062(2) Uani 1 1 d . . . . .
C6 C 0.2941(4) 0.5661(4) 0.8788(3) 0.0414(15) Uani 1 1 d . . . . .
C7 C 0.3634(4) 0.5261(4) 0.8979(3) 0.0424(15) Uani 1 1 d . . . . .
H7 H 0.4126 0.5418 0.8950 0.051 Uiso 1 1 calc R . . . .
C8 C 0.3468(4) 0.4579(4) 0.9226(3) 0.0379(14) Uani 1 1 d . . . . .
C9 C 0.2773(5) 0.6439(4) 0.8476(4) 0.0546(18) Uani 1 1 d . . . . .
C10 C 0.4012(4) 0.3929(4) 0.9523(3) 0.0445(16) Uani 1 1 d . . . . .
C11 C 0.0280(4) 0.4970(3) 0.7928(3) 0.0359(14) Uani 1 1 d . . . . .
C12 C -0.0053(4) 0.4263(4) 0.7704(3) 0.0412(15) Uani 1 1 d . . . . .
H12 H -0.0509 0.4170 0.7367 0.049 Uiso 1 1 calc R . . . .
C13 C 0.0430(4) 0.3715(3) 0.8082(3) 0.0361(14) Uani 1 1 d . . . . .
C14 C 0.0001(4) 0.5763(4) 0.7701(3) 0.0469(17) Uani 1 1 d . . . . .
C15 C 0.0342(4) 0.2846(4) 0.8051(3) 0.0487(17) Uani 1 1 d . . . . .
C16 C 0.2413(4) 0.2862(3) 0.8628(3) 0.0380(14) Uani 1 1 d . . . . .
C17 C 0.2991(4) 0.1796(4) 0.8093(3) 0.0453(16) Uani 1 1 d . . . . .
C18 C 0.2994(6) 0.1028(4) 0.8428(4) 0.075(3) Uani 1 1 d . . . . .
H18A H 0.3319 0.1092 0.8846 0.113 Uiso 1 1 calc GR . . . .
H18B H 0.3212 0.0605 0.8252 0.113 Uiso 1 1 calc GR . . . .
H18C H 0.2453 0.0895 0.8399 0.113 Uiso 1 1 calc GR . . . .
C19 C 0.2464(5) 0.1735(5) 0.7454(3) 0.064(2) Uani 1 1 d . . . . .
H19A H 0.1935 0.1568 0.7438 0.096 Uiso 1 1 calc GR . . . .
H19B H 0.2682 0.1348 0.7248 0.096 Uiso 1 1 calc GR . . . .
H19C H 0.2430 0.2248 0.7261 0.096 Uiso 1 1 calc GR . . . .
C20 C 0.3822(5) 0.2062(5) 0.8151(4) 0.078(3) Uani 1 1 d . . . . .
H20A H 0.3795 0.2559 0.7938 0.117 Uiso 1 1 calc GR . . . .
H20B H 0.4074 0.1662 0.7981 0.117 Uiso 1 1 calc GR . . . .
H20C H 0.4132 0.2136 0.8572 0.117 Uiso 1 1 calc GR . . . .
C21 C 0.2097(4) 0.2810(4) 0.9789(3) 0.0495(17) Uani 1 1 d . . . . .
C22 C 0.2460(5) 0.1537(4) 1.0443(3) 0.062(2) Uani 1 1 d . . . . .
C23 C 0.2896(6) 0.1766(5) 1.1057(4) 0.089(3) Uani 1 1 d . . . . .
H23A H 0.2547 0.2062 1.1218 0.133 Uiso 1 1 calc GR . . . .
H23B H 0.3346 0.2095 1.1065 0.133 Uiso 1 1 calc GR . . . .
H23C H 0.3086 0.1294 1.1297 0.133 Uiso 1 1 calc GR . . . .
C24 C 0.1818(6) 0.1016(6) 1.0317(5) 0.097(3) Uani 1 1 d . U . . .
H24A H 0.1414 0.1238 1.0461 0.146 Uiso 1 1 calc GR . . . .
H24B H 0.1999 0.0512 1.0514 0.146 Uiso 1 1 calc GR . . . .
H24C H 0.1595 0.0934 0.9886 0.146 Uiso 1 1 calc GR . . . .
C25 C 0.3110(7) 0.1116(7) 1.0215(6) 0.116(4) Uani 1 1 d . U . . .
H25A H 0.3249 0.0603 1.0409 0.175 Uiso 1 1 calc GR . . . .
H25B H 0.3583 0.1446 1.0314 0.175 Uiso 1 1 calc GR . . . .
H25C H 0.2893 0.1043 0.9784 0.175 Uiso 1 1 calc GR . . . .
C26 C 0.3117(3) 0.7394(3) 0.6344(2) 0.0305(13) Uani 1 1 d . . . . .
C27 C 0.2735(3) 0.7725(3) 0.6708(2) 0.0332(13) Uani 1 1 d . . . . .
H27 H 0.2543 0.7383 0.6944 0.040 Uiso 1 1 calc R . . . .
C28 C 0.2620(4) 0.8529(4) 0.6744(3) 0.0388(14) Uani 1 1 d . . . . .
C29 C 0.2886(3) 0.9044(3) 0.6408(3) 0.0376(14) Uani 1 1 d . . . . .
H29 H 0.2798 0.9593 0.6421 0.045 Uiso 1 1 calc R . . . .
C30 C 0.3282(3) 0.8749(3) 0.6051(2) 0.0324(13) Uani 1 1 d . . . . .
C31 C 0.3393(3) 0.7941(3) 0.6017(2) 0.0321(13) Uani 1 1 d . . . . .
H31 H 0.3664 0.7754 0.5764 0.039 Uiso 1 1 calc R . . . .
C32 C 0.2164(5) 0.8834(4) 0.7106(3) 0.0546(19) Uani 1 1 d . . . . .
C33 C 0.3596(4) 0.9290(4) 0.5687(3) 0.0450(16) Uani 1 1 d . . . . .
C34 C 0.2481(3) 0.5989(3) 0.6399(2) 0.0296(12) Uani 1 1 d . . . . .
C35 C 0.2587(4) 0.5327(3) 0.6777(2) 0.0330(13) Uani 1 1 d . . . . .
H35 H 0.3106 0.5153 0.6993 0.040 Uiso 1 1 calc R . . . .
C36 C 0.1939(4) 0.4925(3) 0.6837(2) 0.0343(14) Uani 1 1 d . . . . .
C37 C 0.1181(4) 0.5151(4) 0.6532(3) 0.0425(16) Uani 1 1 d . . . . .
H37 H 0.0744 0.4867 0.6566 0.051 Uiso 1 1 calc R . . . .
C38 C 0.1070(4) 0.5814(4) 0.6167(3) 0.0398(15) Uani 1 1 d . . . . .
C39 C 0.1710(3) 0.6214(3) 0.6112(2) 0.0332(13) Uani 1 1 d . . . . .
H39 H 0.1614 0.6666 0.5864 0.040 Uiso 1 1 calc R . . . .
C40 C 0.2081(4) 0.4242(4) 0.7253(3) 0.0432(16) Uani 1 1 d . . . . .
C41 C 0.0253(5) 0.6059(5) 0.5825(3) 0.0562(19) Uani 1 1 d . . . . .
C42 C 0.4041(3) 0.6125(3) 0.6779(2) 0.0294(12) Uani 1 1 d . . . . .
C43 C 0.4417(3) 0.6495(3) 0.7329(2) 0.0313(13) Uani 1 1 d . . . . .
H43 H 0.4237 0.6997 0.7401 0.038 Uiso 1 1 calc R . . . .
C44 C 0.5043(4) 0.6149(3) 0.7769(2) 0.0363(14) Uani 1 1 d . . . . .
C45 C 0.5327(4) 0.5408(4) 0.7680(3) 0.0380(14) Uani 1 1 d . . . . .
H45 H 0.5751 0.5166 0.7983 0.046 Uiso 1 1 calc R . . . .
C46 C 0.4972(4) 0.5041(3) 0.7143(3) 0.0394(14) Uani 1 1 d . . . . .
C47 C 0.4355(3) 0.5392(4) 0.6709(2) 0.0366(14) Uani 1 1 d . . . . .
H47 H 0.4129 0.5124 0.6342 0.044 Uiso 1 1 calc R . . . .
C48 C 0.5424(4) 0.6544(4) 0.8357(3) 0.0486(17) Uani 1 1 d . . . . .
C49 C 0.5273(4) 0.4256(4) 0.7051(3) 0.0528(18) Uani 1 1 d . . . . .
C50 C 0.3231(3) 0.6267(3) 0.5609(2) 0.0320(13) Uani 1 1 d . . . . .
C51 C 0.3927(4) 0.6324(4) 0.5473(3) 0.0423(15) Uani 1 1 d . . . . .
H51 H 0.4410 0.6413 0.5788 0.051 Uiso 1 1 calc R . . . .
C52 C 0.3942(4) 0.6257(5) 0.4903(3) 0.0545(18) Uani 1 1 d . . . . .
C53 C 0.3261(4) 0.6118(4) 0.4427(3) 0.0530(19) Uani 1 1 d . . . . .
H53 H 0.3271 0.6077 0.4034 0.064 Uiso 1 1 calc R . . . .
C54 C 0.2562(4) 0.6040(4) 0.4546(3) 0.0443(16) Uani 1 1 d . . . . .
C55 C 0.2556(4) 0.6115(3) 0.5125(2) 0.0356(14) Uani 1 1 d . . . . .
H55 H 0.2068 0.6060 0.5193 0.043 Uiso 1 1 calc R . . . .
C56 C 0.1820(5) 0.5888(5) 0.4045(3) 0.058(2) Uani 1 1 d . . . . .
C57 C 0.4696(6) 0.6360(8) 0.4781(4) 0.092(4) Uani 1 1 d . . . . .
B1 B 0.1509(4) 0.5439(4) 0.8844(3) 0.0344(16) Uani 1 1 d . . . . .
B2 B 0.3230(4) 0.6442(4) 0.6289(3) 0.0298(14) Uani 1 1 d . . . . .
F40 F 0.1706(5) 0.5097(6) 0.3965(6) 0.091(4) Uani 0.595(16) 1 d . U P A 1
F41 F 0.1168(6) 0.6086(8) 0.4158(5) 0.083(4) Uani 0.595(16) 1 d . U P A 1
F42 F 0.1788(8) 0.6157(11) 0.3552(4) 0.106(5) Uani 0.595(16) 1 d . U P A 1
F40A F 0.1924(10) 0.5486(12) 0.3619(8) 0.101(6) Uani 0.405(16) 1 d . U P A 2
F41A F 0.1253(12) 0.5628(13) 0.4186(7) 0.089(6) Uani 0.405(16) 1 d . U P A 2
F42A F 0.1528(8) 0.6581(8) 0.3719(7) 0.075(5) Uani 0.405(16) 1 d . U P A 2
H1 H 0.138(3) 0.600(3) 0.867(2) 0.029(14) Uiso 1 1 d . . . . .

loop_
_atom_site_aniso_label
_atom_site_aniso_U_11
_atom_site_aniso_U_22
_atom_site_aniso_U_33
_atom_site_aniso_U_23
_atom_site_aniso_U_13
_atom_site_aniso_U_12
Zn 0.0476(5) 0.0349(4) 0.0398(4) 0.0091(3) 0.0228(4) 0.0066(3)
F1 0.061(3) 0.053(2) 0.076(3) -0.015(2) 0.014(3) 0.014(2)
F2 0.065(3) 0.049(2) 0.086(3) -0.018(2) 0.025(3) -0.008(2)
F3 0.087(3) 0.078(3) 0.083(3) -0.046(3) 0.038(3) 0.002(3)
F4 0.076(3) 0.109(4) 0.047(2) 0.027(2) 0.021(2) 0.006(3)
F5 0.129(4) 0.117(4) 0.058(3) -0.002(3) 0.070(3) -0.005(3)
F6 0.078(3) 0.081(3) 0.056(3) 0.005(2) 0.033(2) -0.014(3)
F7 0.103(4) 0.037(2) 0.099(3) -0.009(2) 0.056(3) -0.006(2)
F8 0.078(3) 0.056(3) 0.068(3) 0.022(2) 0.024(3) -0.004(2)
F9 0.082(3) 0.062(3) 0.115(4) 0.016(3) 0.056(3) -0.012(2)
F10 0.053(2) 0.068(3) 0.059(2) -0.014(2) 0.022(2) 0.015(2)
F11 0.049(2) 0.078(3) 0.052(2) -0.009(2) 0.000(2) 0.004(2)
F12 0.049(2) 0.066(3) 0.056(2) 0.017(2) 0.017(2) 0.0098(19)
F13 0.077(3) 0.047(2) 0.064(3) 0.0215(19) 0.034(2) 0.009(2)
F14 0.074(3) 0.046(2) 0.049(2) 0.0020(17) 0.023(2) 0.0193(19)
F15 0.070(3) 0.062(3) 0.050(2) 0.006(2) 0.002(2) 0.018(2)
F16 0.053(3) 0.050(3) 0.163(5) -0.023(3) 0.038(3) -0.018(2)
F17 0.082(3) 0.043(2) 0.096(3) -0.025(2) 0.046(3) -0.008(2)
F18 0.095(4) 0.039(2) 0.101(4) 0.011(2) 0.048(3) -0.006(2)
F19 0.178(6) 0.071(3) 0.084(3) 0.007(3) 0.101(4) 0.025(3)
F20 0.069(3) 0.123(4) 0.105(4) -0.013(3) 0.053(3) 0.010(3)
F21 0.131(4) 0.054(3) 0.123(4) -0.043(3) 0.088(4) -0.015(3)
F22 0.057(3) 0.074(3) 0.068(3) 0.015(2) 0.025(2) -0.016(2)
F23 0.164(5) 0.062(3) 0.049(2) 0.000(2) 0.051(3) -0.038(3)
F24 0.079(3) 0.050(3) 0.105(4) 0.035(2) 0.044(3) 0.010(2)
F25 0.090(3) 0.072(3) 0.104(4) 0.051(3) 0.065(3) 0.030(3)
F26 0.162(5) 0.064(3) 0.052(2) 0.011(2) 0.067(3) 0.015(3)
F27 0.122(4) 0.061(3) 0.096(4) 0.028(3) 0.006(3) -0.039(3)
F28 0.103(2) 0.117(2) 0.103(2) -0.0159(18) 0.0283(18) 0.0152(18)
F29 0.050(3) 0.089(4) 0.108(4) 0.031(3) 0.026(3) 0.013(2)
F30 0.044(3) 0.103(4) 0.108(4) 0.032(3) 0.030(3) -0.003(2)
F31 0.121(4) 0.054(3) 0.070(3) -0.019(2) -0.022(3) 0.011(3)
F32 0.091(3) 0.102(4) 0.040(2) -0.017(2) 0.024(2) -0.026(3)
F33 0.042(2) 0.100(4) 0.057(3) -0.023(2) -0.003(2) -0.013(2)
F34 0.076(4) 0.072(3) 0.147(5) -0.031(3) 0.039(4) 0.013(3)
F35 0.077(3) 0.043(2) 0.055(2) -0.0126(18) 0.001(2) 0.009(2)
F36 0.130(4) 0.043(2) 0.059(3) 0.005(2) -0.001(3) 0.025(3)
F37 0.154(7) 0.170(7) 0.179(7) 0.039(6) 0.128(6) 0.054(5)
F38 0.116(4) 0.287(6) 0.129(5) -0.015(4) 0.086(4) -0.023(4)
F39 0.151(6) 0.145(6) 0.181(7) 0.039(5) 0.132(6) 0.003(5)
N1 0.042(3) 0.042(3) 0.039(3) -0.009(2) 0.020(3) 0.001(2)
N2 0.047(3) 0.041(3) 0.034(3) 0.001(2) 0.022(3) 0.000(2)
N3 0.044(3) 0.031(3) 0.037(3) -0.005(2) 0.019(2) 0.000(2)
N4 0.040(3) 0.035(3) 0.028(2) -0.002(2) 0.015(2) 0.003(2)
N5 0.043(3) 0.028(3) 0.031(3) -0.003(2) 0.015(2) -0.001(2)
N6 0.040(3) 0.022(2) 0.039(3) 0.004(2) 0.022(2) -0.002(2)
N7 0.038(3) 0.037(3) 0.042(3) 0.005(2) 0.016(3) 0.004(2)
N8 0.059(4) 0.057(4) 0.039(3) 0.022(3) 0.022(3) -0.001(3)
C1 0.034(4) 0.055(4) 0.045(4) -0.020(3) 0.015(3) -0.005(3)
C2 0.038(4) 0.078(5) 0.037(4) -0.013(3) 0.016(3) 0.004(3)
C3 0.039(4) 0.067(5) 0.031(3) -0.004(3) 0.018(3) -0.002(3)
C4 0.051(5) 0.057(5) 0.064(5) -0.022(4) 0.023(4) -0.001(4)
C5 0.062(5) 0.091(6) 0.045(4) 0.003(4) 0.033(4) -0.004(5)
C6 0.049(4) 0.035(3) 0.044(4) -0.008(3) 0.021(3) -0.009(3)
C7 0.038(4) 0.051(4) 0.043(4) -0.013(3) 0.020(3) -0.010(3)
C8 0.035(4) 0.048(4) 0.034(3) -0.011(3) 0.016(3) -0.004(3)
C9 0.058(5) 0.044(4) 0.070(5) 0.001(4) 0.033(4) -0.005(4)
C10 0.039(4) 0.059(4) 0.034(3) -0.004(3) 0.011(3) 0.011(3)
C11 0.042(4) 0.036(3) 0.033(3) 0.002(3) 0.016(3) 0.000(3)
C12 0.041(4) 0.043(4) 0.040(3) -0.006(3) 0.015(3) -0.006(3)
C13 0.041(4) 0.031(3) 0.042(3) -0.006(3) 0.023(3) -0.004(3)
C14 0.060(5) 0.038(4) 0.038(4) 0.005(3) 0.011(4) 0.011(3)
C15 0.050(4) 0.032(4) 0.067(5) -0.007(3) 0.025(4) -0.007(3)
C16 0.044(4) 0.033(3) 0.042(3) 0.004(3) 0.021(3) 0.005(3)
C17 0.051(4) 0.041(4) 0.046(4) -0.008(3) 0.020(3) 0.009(3)
C18 0.118(8) 0.037(4) 0.077(6) 0.007(4) 0.041(6) 0.026(4)
C19 0.081(6) 0.060(5) 0.048(4) -0.006(4) 0.018(4) 0.009(4)
C20 0.064(5) 0.083(6) 0.105(7) -0.042(5) 0.052(5) -0.003(4)
C21 0.050(4) 0.061(5) 0.050(4) 0.002(4) 0.032(4) 0.005(3)
C22 0.067(5) 0.058(5) 0.045(4) 0.027(3) -0.001(4) -0.021(4)
C23 0.103(7) 0.067(6) 0.058(5) 0.019(4) -0.024(5) -0.018(5)
C24 0.093(6) 0.078(5) 0.095(6) 0.023(5) -0.004(5) -0.012(5)
C25 0.115(7) 0.109(7) 0.135(8) 0.039(6) 0.056(6) 0.025(6)
C26 0.034(3) 0.032(3) 0.022(3) -0.001(2) 0.006(3) -0.004(2)
C27 0.039(3) 0.032(3) 0.032(3) 0.000(2) 0.016(3) -0.009(3)
C28 0.035(3) 0.042(4) 0.038(3) -0.008(3) 0.011(3) -0.002(3)
C29 0.037(4) 0.029(3) 0.041(3) -0.001(3) 0.006(3) -0.004(3)
C30 0.036(3) 0.030(3) 0.026(3) 0.002(2) 0.003(3) -0.006(3)
C31 0.033(3) 0.036(3) 0.028(3) 0.002(2) 0.011(3) -0.004(3)
C32 0.058(5) 0.048(4) 0.067(5) -0.008(4) 0.033(4) -0.009(3)
C33 0.064(5) 0.034(3) 0.037(3) -0.003(3) 0.018(3) -0.007(3)
C34 0.035(3) 0.027(3) 0.027(3) -0.001(2) 0.011(3) -0.003(2)
C35 0.042(4) 0.034(3) 0.025(3) -0.003(2) 0.014(3) 0.000(3)
C36 0.046(4) 0.035(3) 0.025(3) -0.003(2) 0.014(3) -0.008(3)
C37 0.053(4) 0.046(4) 0.039(3) -0.007(3) 0.029(3) -0.017(3)
C38 0.033(4) 0.051(4) 0.037(3) 0.001(3) 0.015(3) -0.001(3)
C39 0.039(4) 0.035(3) 0.025(3) 0.001(2) 0.010(3) 0.000(3)
C40 0.058(4) 0.042(4) 0.038(3) 0.001(3) 0.026(3) -0.013(3)
C41 0.062(5) 0.068(5) 0.042(4) -0.008(3) 0.022(4) -0.011(4)
C42 0.028(3) 0.031(3) 0.028(3) 0.001(2) 0.008(3) -0.002(2)
C43 0.031(3) 0.031(3) 0.032(3) 0.000(2) 0.010(3) -0.002(2)
C44 0.040(4) 0.039(3) 0.030(3) 0.001(2) 0.012(3) -0.004(3)
C45 0.034(3) 0.041(4) 0.030(3) 0.003(3) 0.000(3) -0.001(3)
C46 0.041(4) 0.034(3) 0.039(3) -0.005(3) 0.008(3) 0.002(3)
C47 0.037(3) 0.042(3) 0.028(3) 0.001(3) 0.006(3) 0.002(3)
C48 0.061(5) 0.035(4) 0.043(4) 0.004(3) 0.008(4) -0.003(3)
C49 0.054(5) 0.047(4) 0.044(4) -0.005(3) -0.001(4) 0.001(3)
C50 0.040(3) 0.028(3) 0.028(3) 0.001(2) 0.012(3) -0.001(3)
C51 0.042(4) 0.055(4) 0.031(3) -0.001(3) 0.014(3) -0.002(3)
C52 0.056(5) 0.076(5) 0.041(4) -0.003(3) 0.029(4) 0.000(4)
C53 0.069(5) 0.069(5) 0.026(3) -0.001(3) 0.023(4) -0.007(4)
C54 0.061(4) 0.043(4) 0.028(3) -0.002(3) 0.013(3) -0.008(3)
C55 0.050(4) 0.030(3) 0.029(3) 0.000(2) 0.016(3) -0.005(3)
C56 0.073(6) 0.069(5) 0.034(4) -0.006(3) 0.023(4) -0.021(5)
C57 0.058(6) 0.185(12) 0.034(4) -0.021(6) 0.019(4) -0.006(7)
B1 0.049(4) 0.025(3) 0.035(4) -0.003(3) 0.022(3) -0.002(3)
B2 0.037(4) 0.029(3) 0.022(3) 0.003(3) 0.009(3) -0.003(3)
F40 0.073(5) 0.079(6) 0.098(7) -0.037(5) -0.001(5) -0.028(4)
F41 0.065(5) 0.099(7) 0.062(5) -0.027(5) -0.007(4) 0.021(5)
F42 0.109(7) 0.143(9) 0.052(5) 0.028(6) 0.010(5) -0.045(7)
F40A 0.104(9) 0.097(9) 0.076(8) -0.045(7) -0.005(6) 0.022(7)
F41A 0.090(9) 0.107(10) 0.056(7) 0.013(7) 0.008(6) -0.034(8)
F42A 0.070(7) 0.055(7) 0.070(7) 0.001(5) -0.017(5) 0.008(5)

loop_
_atom_type_symbol
_atom_type_description
_atom_type_scat_dispersion_real
_atom_type_scat_dispersion_imag
_atom_type_scat_source
C C 0.0033 0.0016 'International Tables Vol C Tables 4.2.6.8 and 6.1.1.4'
H H 0.0000 0.0000 'International Tables Vol C Tables 4.2.6.8 and 6.1.1.4'
B B 0.0013 0.0007 'International Tables Vol C Tables 4.2.6.8 and 6.1.1.4'
N N 0.0061 0.0033 'International Tables Vol C Tables 4.2.6.8 and 6.1.1.4'
F F 0.0171 0.0103 'International Tables Vol C Tables 4.2.6.8 and 6.1.1.4'
Zn Zn 0.2839 1.4301 'International Tables Vol C Tables 4.2.6.8 and 6.1.1.4'

loop_
_geom_angle_atom_site_label_1
_geom_angle_atom_site_label_2
_geom_angle_atom_site_label_3
_geom_angle
N4 Zn N2 82.55(17)
N4 Zn C16 95.4(2)
N6 Zn N2 78.72(17)
N6 Zn N4 97.42(18)
N6 Zn C16 96.8(2)
C16 Zn N2 174.75(19)
C21 Zn N2 93.9(2)
C21 Zn N4 128.4(3)
C21 Zn N6 132.5(2)
C21 Zn C16 91.2(2)
N2 N1 B1 119.5(4)
C1 N1 N2 109.9(5)
C1 N1 B1 130.4(5)
N1 N2 Zn 110.9(3)
C3 N2 Zn 142.7(4)
C3 N2 N1 105.2(5)
N4 N3 C6 107.3(5)
N4 N3 B1 121.3(5)
C6 N3 B1 131.2(5)
N3 N4 Zn 116.5(4)
C8 N4 Zn 133.0(4)
C8 N4 N3 107.3(5)
N6 N5 C11 109.1(5)
N6 N5 B1 120.7(5)
C11 N5 B1 130.1(5)
N5 N6 Zn 119.3(4)
C13 N6 Zn 134.2(4)
C13 N6 N5 106.3(5)
C16 N7 C17 178.5(6)
C21 N8 C22 175.5(7)
N1 C1 C2 108.4(6)
N1 C1 C4 124.3(6)
C2 C1 C4 127.3(6)
C1 C2 H2 127.8
C1 C2 C3 104.5(6)
C3 C2 H2 127.8
N2 C3 C2 112.0(6)
N2 C3 C5 120.6(6)
C2 C3 C5 127.4(6)
F1 C4 C1 113.2(6)
F2 C4 F1 107.2(6)
F2 C4 F3 106.6(6)
F2 C4 C1 111.9(6)
F3 C4 F1 106.8(6)
F3 C4 C1 110.7(6)
F4 C5 F5 107.8(6)
F4 C5 F6 106.4(7)
F4 C5 C3 112.9(6)
F5 C5 C3 110.8(7)
F6 C5 F5 106.1(6)
F6 C5 C3 112.5(6)
N3 C6 C9 122.4(6)
C7 C6 N3 109.4(6)
C7 C6 C9 128.2(6)
C6 C7 H7 127.5
C6 C7 C8 105.1(6)
C8 C7 H7 127.5
N4 C8 C7 110.9(6)
N4 C8 C10 120.2(6)
C7 C8 C10 128.9(6)
F7 C9 F8 107.3(6)
F7 C9 F9 106.9(6)
F7 C9 C6 113.7(6)
F8 C9 F9 106.3(6)
F8 C9 C6 113.2(6)
F9 C9 C6 109.0(6)
F10 C10 C8 111.6(5)
F11 C10 F10 105.8(5)
F11 C10 C8 111.6(6)
F12 C10 F10 106.8(5)
F12 C10 F11 108.0(5)
F12 C10 C8 112.6(5)
N5 C11 C12 109.1(5)
N5 C11 C14 123.4(5)
C12 C11 C14 127.6(6)
C11 C12 H12 128.0
C11 C12 C13 104.0(6)
C13 C12 H12 128.0
N6 C13 C12 111.6(5)
N6 C13 C15 121.2(6)
C12 C13 C15 127.3(6)
F13 C14 F14 108.1(5)
F13 C14 F15 106.9(5)
F13 C14 C11 112.9(6)
F14 C14 F15 106.5(5)
F14 C14 C11 112.8(5)
F15 C14 C11 109.3(5)
F16 C15 F17 108.7(6)
F16 C15 F18 107.7(6)
F16 C15 C13 111.6(6)
F17 C15 F18 105.5(6)
F17 C15 C13 111.5(5)
F18 C15 C13 111.6(6)
N7 C16 Zn 173.5(5)
N7 C17 C18 106.0(5)
N7 C17 C19 108.4(5)
N7 C17 C20 106.7(5)
C19 C17 C18 111.1(6)
C19 C17 C20 112.3(6)
C20 C17 C18 112.0(7)
C17 C18 H18A 109.5
C17 C18 H18B 109.5
C17 C18 H18C 109.5
H18A C18 H18B 109.5
H18A C18 H18C 109.5
H18B C18 H18C 109.5
C17 C19 H19A 109.5
C17 C19 H19B 109.5
C17 C19 H19C 109.5
H19A C19 H19B 109.5
H19A C19 H19C 109.5
H19B C19 H19C 109.5
C17 C20 H20A 109.5
C17 C20 H20B 109.5
C17 C20 H20C 109.5
H20A C20 H20B 109.5
H20A C20 H20C 109.5
H20B C20 H20C 109.5
N8 C21 Zn 168.3(6)
N8 C22 C25 105.2(6)
C23 C22 N8 108.2(6)
C23 C22 C25 104.5(8)
C24 C22 N8 110.8(7)
C24 C22 C23 120.5(8)
C24 C22 C25 106.4(9)
C22 C23 H23A 109.5
C22 C23 H23B 109.5
C22 C23 H23C 109.5
H23A C23 H23B 109.5
H23A C23 H23C 109.5
H23B C23 H23C 109.5
C22 C24 H24A 109.5
C22 C24 H24B 109.5
C22 C24 H24C 109.5
H24A C24 H24B 109.5
H24A C24 H24C 109.5
H24B C24 H24C 109.5
C22 C25 H25A 109.5
C22 C25 H25B 109.5
C22 C25 H25C 109.5
H25A C25 H25B 109.5
H25A C25 H25C 109.5
H25B C25 H25C 109.5
C27 C26 C31 114.7(5)
C27 C26 B2 123.2(5)
C31 C26 B2 122.0(5)
C26 C27 H27 118.3
C28 C27 C26 123.4(5)
C28 C27 H27 118.3
C27 C28 C32 120.4(6)
C29 C28 C27 120.0(5)
C29 C28 C32 119.4(6)
C28 C29 H29 120.5
C30 C29 C28 118.9(5)
C30 C29 H29 120.5
C29 C30 C31 120.7(5)
C29 C30 C33 120.6(5)
C31 C30 C33 118.7(5)
C26 C31 H31 118.9
C30 C31 C26 122.2(5)
C30 C31 H31 118.9
F19 C32 F20 104.5(6)
F19 C32 F21 107.8(6)
F19 C32 C28 115.2(6)
F20 C32 C28 110.6(6)
F21 C32 F20 103.4(6)
F21 C32 C28 114.2(6)
F22 C33 F23 106.6(6)
F22 C33 F24 105.4(5)
F22 C33 C30 112.5(5)
F23 C33 F24 106.4(6)
F23 C33 C30 112.8(5)
F24 C33 C30 112.5(6)
C35 C34 B2 122.2(5)
C39 C34 C35 115.8(5)
C39 C34 B2 122.0(5)
C34 C35 H35 119.5
C36 C35 C34 121.1(6)
C36 C35 H35 119.5
C35 C36 C40 119.1(6)
C37 C36 C35 121.5(5)
C37 C36 C40 119.4(5)
C36 C37 H37 121.1
C36 C37 C38 117.8(6)
C38 C37 H37 121.1
C37 C38 C41 118.5(6)
C39 C38 C37 120.6(6)
C39 C38 C41 120.9(6)
C34 C39 C38 123.2(5)
C34 C39 H39 118.4
C38 C39 H39 118.4
F25 C40 F26 106.0(6)
F25 C40 F27 105.8(6)
F25 C40 C36 114.3(5)
F26 C40 C36 111.9(5)
F27 C40 F26 104.5(5)
F27 C40 C36 113.5(6)
F28 C41 C38 110.0(6)
F29 C41 F28 101.9(6)
F29 C41 C38 113.9(6)
F30 C41 F28 109.2(7)
F30 C41 F29 104.1(6)
F30 C41 C38 116.6(6)
C43 C42 B2 123.9(5)
C47 C42 C43 114.9(5)
C47 C42 B2 120.6(5)
C42 C43 H43 118.9
C44 C43 C42 122.1(5)
C44 C43 H43 118.9
C43 C44 C45 120.7(5)
C43 C44 C48 121.3(6)
C45 C44 C48 118.0(5)
C44 C45 H45 121.0
C46 C45 C44 118.1(5)
C46 C45 H45 121.0
C45 C46 C49 118.0(6)
C47 C46 C45 120.6(6)
C47 C46 C49 121.4(5)
C42 C47 H47 118.2
C46 C47 C42 123.5(5)
C46 C47 H47 118.2
F31 C48 F32 104.8(6)
F31 C48 F33 110.4(6)
F31 C48 C44 113.5(6)
F32 C48 C44 111.8(5)
F33 C48 F32 103.0(5)
F33 C48 C44 112.5(6)
F34 C49 F35 105.0(6)
F34 C49 C46 113.2(6)
F35 C49 C46 112.6(6)
F36 C49 F34 104.4(6)
F36 C49 F35 107.2(6)
F36 C49 C46 113.6(6)
C51 C50 B2 120.9(5)
C55 C50 C51 114.8(5)
C55 C50 B2 124.1(5)
C50 C51 H51 118.6
C52 C51 C50 122.8(6)
C52 C51 H51 118.6
C51 C52 C53 121.3(6)
C51 C52 C57 120.4(7)
C53 C52 C57 118.3(6)
C52 C53 H53 121.2
C52 C53 C54 117.6(6)
C54 C53 H53 121.2
C53 C54 C55 120.4(6)
C53 C54 C56 118.8(6)
C55 C54 C56 120.8(6)
C50 C55 C54 123.2(6)
C50 C55 H55 118.4
C54 C55 H55 118.4
F40 C56 C54 109.7(8)
F41 C56 C54 113.9(7)
F41 C56 F40 100.2(9)
F42 C56 C54 116.2(8)
F42 C56 F40 105.8(10)
F42 C56 F41 109.6(11)
F40A C56 C54 113.5(10)
F40A C56 F42A 97.7(11)
F41A C56 C54 115.8(9)
F41A C56 F40A 111.8(14)
F41A C56 F42A 104.9(13)
F42A C56 C54 111.5(8)
F37 C57 C52 111.3(9)
F38 C57 F37 102.6(10)
F38 C57 F39 109.3(11)
F38 C57 C52 114.7(7)
F39 C57 F37 101.8(7)
F39 C57 C52 115.6(9)
N1 B1 N5 107.1(5)
N1 B1 H1 113(3)
N3 B1 N1 108.5(5)
N3 B1 N5 110.0(5)
N3 B1 H1 109(3)
N5 B1 H1 109(3)
C26 B2 C34 108.6(5)
C26 B2 C50 107.3(4)
C34 B2 C50 110.2(5)
C42 B2 C26 112.0(5)
C42 B2 C34 108.2(4)
C42 B2 C50 110.6(5)

loop_
_geom_bond_atom_site_label_1
_geom_bond_atom_site_label_2
_geom_bond_distance
Zn N2 2.448(5)
Zn N4 2.027(5)
Zn N6 2.025(5)
Zn C16 2.205(6)
Zn C21 2.011(7)
F1 C4 1.335(9)
F2 C4 1.332(8)
F3 C4 1.335(8)
F4 C5 1.337(9)
F5 C5 1.344(8)
F6 C5 1.338(9)
F7 C9 1.318(8)
F8 C9 1.328(9)
F9 C9 1.339(8)
F10 C10 1.348(7)
F11 C10 1.325(7)
F12 C10 1.323(8)
F13 C14 1.324(8)
F14 C14 1.336(7)
F15 C14 1.349(8)
F16 C15 1.316(8)
F17 C15 1.333(8)
F18 C15 1.337(8)
F19 C32 1.293(8)
F20 C32 1.370(9)
F21 C32 1.319(8)
F22 C33 1.314(8)
F23 C33 1.316(7)
F24 C33 1.330(8)
F25 C40 1.315(8)
F26 C40 1.324(7)
F27 C40 1.322(8)
F28 C41 1.344(9)
F29 C41 1.326(9)
F30 C41 1.307(8)
F31 C48 1.289(8)
F32 C48 1.347(8)
F33 C48 1.329(8)
F34 C49 1.336(9)
F35 C49 1.344(8)
F36 C49 1.320(8)
F37 C57 1.376(12)
F38 C57 1.279(10)
F39 C57 1.291(12)
N1 N2 1.370(7)
N1 C1 1.351(7)
N1 B1 1.555(8)
N2 C3 1.326(7)
N3 N4 1.369(6)
N3 C6 1.370(8)
N3 B1 1.542(9)
N4 C8 1.327(8)
N5 N6 1.350(6)
N5 C11 1.356(8)
N5 B1 1.573(8)
N6 C13 1.332(7)
N7 C16 1.155(7)
N7 C17 1.474(8)
N8 C21 1.159(8)
N8 C22 1.465(8)
C1 C2 1.369(9)
C1 C4 1.483(10)
C2 H2 0.9500
C2 C3 1.386(10)
C3 C5 1.478(10)
C6 C7 1.357(9)
C6 C9 1.501(9)
C7 H7 0.9500
C7 C8 1.378(9)
C8 C10 1.489(9)
C11 C12 1.370(8)
C11 C14 1.479(8)
C12 H12 0.9500
C12 C13 1.382(9)
C13 C15 1.486(8)
C17 C18 1.533(10)
C17 C19 1.505(10)
C17 C20 1.522(10)
C18 H18A 0.9800
C18 H18B 0.9800
C18 H18C 0.9800
C19 H19A 0.9800
C19 H19B 0.9800
C19 H19C 0.9800
C20 H20A 0.9800
C20 H20B 0.9800
C20 H20C 0.9800
C22 C23 1.464(11)
C22 C24 1.405(11)
C22 C25 1.615(14)
C23 H23A 0.9800
C23 H23B 0.9800
C23 H23C 0.9800
C24 H24A 0.9800
C24 H24B 0.9800
C24 H24C 0.9800
C25 H25A 0.9800
C25 H25B 0.9800
C25 H25C 0.9800
C26 C27 1.398(8)
C26 C31 1.409(7)
C26 B2 1.643(8)
C27 H27 0.9500
C27 C28 1.391(8)
C28 C29 1.380(8)
C28 C32 1.472(9)
C29 H29 0.9500
C29 C30 1.375(8)
C30 C31 1.395(8)
C30 C33 1.503(8)
C31 H31 0.9500
C34 C35 1.416(8)
C34 C39 1.380(8)
C34 B2 1.648(8)
C35 H35 0.9500
C35 C36 1.401(8)
C36 C37 1.368(9)
C36 C40 1.495(8)
C37 H37 0.9500
C37 C38 1.399(9)
C38 C39 1.381(8)
C38 C41 1.481(10)
C39 H39 0.9500
C42 C43 1.408(8)
C42 C47 1.402(8)
C42 B2 1.625(9)
C43 H43 0.9500
C43 C44 1.386(8)
C44 C45 1.403(8)
C44 C48 1.499(9)
C45 H45 0.9500
C45 C46 1.377(8)
C46 C47 1.375(8)
C46 C49 1.485(9)
C47 H47 0.9500
C50 C51 1.398(8)
C50 C55 1.390(8)
C50 B2 1.652(8)
C51 H51 0.9500
C51 C52 1.378(9)
C52 C53 1.382(10)
C52 C57 1.489(11)
C53 H53 0.9500
C53 C54 1.386(9)
C54 C55 1.392(8)
C54 C56 1.486(10)
C55 H55 0.9500
C56 F40 1.366(12)
C56 F41 1.331(13)
C56 F42 1.248(11)
C56 F40A 1.293(15)
C56 F41A 1.257(19)
C56 F42A 1.412(14)
B1 H1 1.04(6)

loop_
_geom_torsion_atom_site_label_1
_geom_torsion_atom_site_label_2
_geom_torsion_atom_site_label_3
_geom_torsion_atom_site_label_4
_geom_torsion
Zn N2 C3 C2 166.4(5)
Zn N2 C3 C5 -13.5(11)
Zn N4 C8 C7 156.3(4)
Zn N4 C8 C10 -24.5(8)
Zn N6 C13 C12 -175.8(4)
Zn N6 C13 C15 4.4(9)
N1 N2 C3 C2 1.0(7)
N1 N2 C3 C5 -178.9(6)
N1 C1 C2 C3 0.7(7)
N1 C1 C4 F1 65.2(9)
N1 C1 C4 F2 -56.1(9)
N1 C1 C4 F3 -175.0(6)
N2 N1 C1 C2 -0.2(7)
N2 N1 C1 C4 177.7(6)
N2 N1 B1 N3 -68.4(7)
N2 N1 B1 N5 50.4(7)
N2 C3 C5 F4 72.2(9)
N2 C3 C5 F5 -166.7(6)
N2 C3 C5 F6 -48.2(9)
N3 N4 C8 C7 -1.9(6)
N3 N4 C8 C10 177.2(5)
N3 C6 C7 C8 0.1(7)
N3 C6 C9 F7 67.3(9)
N3 C6 C9 F8 -55.5(8)
N3 C6 C9 F9 -173.6(6)
N4 N3 C6 C7 -1.2(6)
N4 N3 C6 C9 178.0(6)
N4 N3 B1 N1 51.2(7)
N4 N3 B1 N5 -65.7(6)
N4 C8 C10 F10 111.1(6)
N4 C8 C10 F11 -130.8(6)
N4 C8 C10 F12 -9.1(8)
N5 N6 C13 C12 -0.5(6)
N5 N6 C13 C15 179.7(5)
N5 C11 C12 C13 0.7(6)
N5 C11 C14 F13 61.8(8)
N5 C11 C14 F14 -61.2(8)
N5 C11 C14 F15 -179.4(5)
N6 N5 C11 C12 -1.0(6)
N6 N5 C11 C14 178.8(5)
N6 N5 B1 N1 -63.1(6)
N6 N5 B1 N3 54.5(6)
N6 C13 C15 F16 140.5(6)
N6 C13 C15 F17 -97.7(7)
N6 C13 C15 F18 20.0(8)
C1 N1 N2 Zn -171.1(4)
C1 N1 N2 C3 -0.5(7)
C1 N1 B1 N3 117.1(7)
C1 N1 B1 N5 -124.2(6)
C1 C2 C3 N2 -1.1(8)
C1 C2 C3 C5 178.8(7)
C2 C1 C4 F1 -117.4(7)
C2 C1 C4 F2 121.3(7)
C2 C1 C4 F3 2.5(10)
C2 C3 C5 F4 -107.7(8)
C2 C3 C5 F5 13.3(11)
C2 C3 C5 F6 131.9(7)
C4 C1 C2 C3 -177.1(7)
C6 N3 N4 Zn -160.5(4)
C6 N3 N4 C8 1.9(6)
C6 N3 B1 N1 -123.7(6)
C6 N3 B1 N5 119.5(6)
C6 C7 C8 N4 1.2(7)
C6 C7 C8 C10 -177.9(6)
C7 C6 C9 F7 -113.7(8)
C7 C6 C9 F8 123.5(7)
C7 C6 C9 F9 5.4(10)
C7 C8 C10 F10 -70.0(8)
C7 C8 C10 F11 48.2(8)
C7 C8 C10 F12 169.8(6)
C9 C6 C7 C8 -179.0(6)
C11 N5 N6 Zn 177.1(4)
C11 N5 N6 C13 0.9(6)
C11 N5 B1 N1 112.7(6)
C11 N5 B1 N3 -129.6(6)
C11 C12 C13 N6 -0.1(7)
C11 C12 C13 C15 179.6(6)
C12 C11 C14 F13 -118.4(7)
C12 C11 C14 F14 118.6(7)
C12 C11 C14 F15 0.4(9)
C12 C13 C15 F16 -39.2(9)
C12 C13 C15 F17 82.5(8)
C12 C13 C15 F18 -159.8(6)
C14 C11 C12 C13 -179.1(6)
C26 C27 C28 C29 0.3(9)
C26 C27 C28 C32 175.7(6)
C27 C26 C31 C30 -0.7(8)
C27 C26 B2 C34 30.2(7)
C27 C26 B2 C42 -89.2(7)
C27 C26 B2 C50 149.3(5)
C27 C28 C29 C30 -1.7(9)
C27 C28 C32 F19 29.3(10)
C27 C28 C32 F20 -88.8(8)
C27 C28 C32 F21 155.0(6)
C28 C29 C30 C31 1.9(8)
C28 C29 C30 C33 -178.7(6)
C29 C28 C32 F19 -155.2(6)
C29 C28 C32 F20 86.7(7)
C29 C28 C32 F21 -29.5(10)
C29 C30 C31 C26 -0.6(9)
C29 C30 C33 F22 96.6(7)
C29 C30 C33 F23 -142.7(6)
C29 C30 C33 F24 -22.3(8)
C31 C26 C27 C28 0.9(8)
C31 C26 B2 C34 -148.9(5)
C31 C26 B2 C42 91.6(6)
C31 C26 B2 C50 -29.9(7)
C31 C30 C33 F22 -84.0(7)
C31 C30 C33 F23 36.7(9)
C31 C30 C33 F24 157.1(5)
C32 C28 C29 C30 -177.2(6)
C33 C30 C31 C26 180.0(5)
C34 C35 C36 C37 0.4(8)
C34 C35 C36 C40 -178.5(5)
C35 C34 C39 C38 -2.1(8)
C35 C34 B2 C26 -133.9(5)
C35 C34 B2 C42 -12.1(7)
C35 C34 B2 C50 108.8(6)
C35 C36 C37 C38 -1.7(8)
C35 C36 C40 F25 -23.3(8)
C35 C36 C40 F26 97.3(7)
C35 C36 C40 F27 -144.8(6)
C36 C37 C38 C39 1.2(9)
C36 C37 C38 C41 178.9(6)
C37 C36 C40 F25 157.8(6)
C37 C36 C40 F26 -81.7(7)
C37 C36 C40 F27 36.3(8)
C37 C38 C39 C34 0.8(9)
C37 C38 C41 F28 -96.8(7)
C37 C38 C41 F29 149.4(6)
C37 C38 C41 F30 28.1(9)
C39 C34 C35 C36 1.5(8)
C39 C34 B2 C26 48.4(7)
C39 C34 B2 C42 170.2(5)
C39 C34 B2 C50 -68.9(7)
C39 C38 C41 F28 80.9(8)
C39 C38 C41 F29 -32.9(9)
C39 C38 C41 F30 -154.1(6)
C40 C36 C37 C38 177.2(5)
C41 C38 C39 C34 -176.9(6)
C42 C43 C44 C45 -0.1(9)
C42 C43 C44 C48 -178.5(6)
C43 C42 C47 C46 1.4(9)
C43 C42 B2 C26 26.2(7)
C43 C42 B2 C34 -93.5(6)
C43 C42 B2 C50 145.8(5)
C43 C44 C45 C46 0.8(9)
C43 C44 C48 F31 -14.3(9)
C43 C44 C48 F32 104.0(7)
C43 C44 C48 F33 -140.6(6)
C44 C45 C46 C47 -0.4(9)
C44 C45 C46 C49 180.0(6)
C45 C44 C48 F31 167.3(6)
C45 C44 C48 F32 -74.4(8)
C45 C44 C48 F33 40.9(8)
C45 C46 C47 C42 -0.8(10)
C45 C46 C49 F34 -74.7(8)
C45 C46 C49 F35 166.3(6)
C45 C46 C49 F36 44.2(9)
C47 C42 C43 C44 -1.0(8)
C47 C42 B2 C26 -162.5(5)
C47 C42 B2 C34 77.8(6)
C47 C42 B2 C50 -42.9(7)
C47 C46 C49 F34 105.6(7)
C47 C46 C49 F35 -13.3(10)
C47 C46 C49 F36 -135.4(7)
C48 C44 C45 C46 179.3(6)
C49 C46 C47 C42 178.8(6)
C50 C51 C52 C53 -0.8(11)
C50 C51 C52 C57 177.1(8)
C51 C50 C55 C54 -1.3(8)
C51 C50 B2 C26 86.0(6)
C51 C50 B2 C34 -156.0(5)
C51 C50 B2 C42 -36.4(7)
C51 C52 C53 C54 -0.7(11)
C51 C52 C57 F37 119.9(8)
C51 C52 C57 F38 3.9(16)
C51 C52 C57 F39 -124.7(9)
C52 C53 C54 C55 1.1(10)
C52 C53 C54 C56 -179.8(7)
C53 C52 C57 F37 -62.2(11)
C53 C52 C57 F38 -178.1(10)
C53 C52 C57 F39 53.3(13)
C53 C54 C55 C50 -0.1(10)
C53 C54 C56 F40 90.5(10)
C53 C54 C56 F41 -158.2(10)
C53 C54 C56 F42 -29.3(15)
C53 C54 C56 F40A 31.4(16)
C53 C54 C56 F41A 162.6(15)
C53 C54 C56 F42A -77.7(12)
C55 C50 C51 C52 1.7(9)
C55 C50 B2 C26 -89.0(6)
C55 C50 B2 C34 29.0(7)
C55 C50 B2 C42 148.6(5)
C55 C54 C56 F40 -90.5(10)
C55 C54 C56 F41 20.9(13)
C55 C54 C56 F42 149.7(13)
C55 C54 C56 F40A -149.5(14)
C55 C54 C56 F41A -18.3(17)
C55 C54 C56 F42A 101.4(11)
C56 C54 C55 C50 -179.1(6)
C57 C52 C53 C54 -178.6(8)
B1 N1 N2 Zn 13.3(6)
B1 N1 N2 C3 -176.1(5)
B1 N1 C1 C2 174.8(6)
B1 N1 C1 C4 -7.3(11)
B1 N3 N4 Zn 23.5(6)
B1 N3 N4 C8 -174.1(5)
B1 N3 C6 C7 174.2(6)
B1 N3 C6 C9 -6.6(10)
B1 N5 N6 Zn -6.3(6)
B1 N5 N6 C13 177.5(5)
B1 N5 C11 C12 -177.2(5)
B1 N5 C11 C14 2.6(9)
B2 C26 C27 C28 -178.3(5)
B2 C26 C31 C30 178.5(5)
B2 C34 C35 C36 -176.4(5)
B2 C34 C39 C38 175.8(5)
B2 C42 C43 C44 170.7(5)
B2 C42 C47 C46 -170.6(5)
B2 C50 C51 C52 -173.7(6)
B2 C50 C55 C54 174.0(5)
